data_2002825
loop_
_publ_author_name
'Mueller-Buschbaum, Hk'
'Meyer, S'

_publ_section_title
;
Kantenverknuepfte V O6-Oktaeder und P O4-Tetraeder in Ba Ca (V O) (P
O4)2
;
_journal_name_full
;
Zeitschrift fuer Naturforschung, Teil B. Anorganische Chemie,
Organische Chemie (42,1987-)
;
_journal_page_first 549
_journal_page_last 552
_journal_volume 52
_journal_year 1997
_chemical_formula_structural 'Ba Ca (V O) (P O4)2'
_chemical_formula_sum 'Ba Ca O9 P2 V'
_chemical_name_systematic
;
Barium calcium oxovanadium bis(phosphate(V))
;
_space_group_IT_number 14
_symmetry_cell_setting monoclinic
_symmetry_Int_Tables_number 14
_symmetry_space_group_name_Hall '-P 2ybc'
_symmetry_space_group_name_H-M 'P 1 21/c 1'
_cell_angle_alpha 90
_cell_angle_beta 101.426(10)
_cell_angle_gamma 90
_cell_formula_units_Z 4
_cell_length_a 7.3002(10)
_cell_length_b 7.0534(10)
_cell_length_c 14.4599(10)
_cell_volume 729.8
_refine_ls_R_factor_all 0.0311
_cod_database_code 2002825

loop_
_symmetry_equiv_pos_as_xyz
x,y,z
-x,1/2+y,1/2-z
-x,-y,-z
x,1/2-y,1/2+z

loop_
_atom_site_aniso_label
_atom_site_aniso_U_11
_atom_site_aniso_U_12
_atom_site_aniso_U_13
_atom_site_aniso_U_22
_atom_site_aniso_U_23
_atom_site_aniso_U_33
Ba1 0.01324(6) 0.00063(4) 0.00364(4) 0.01037(6) 0.00163(4) 0.01223(6)
V1 0.00857(14) -0.0002(1) 0.00101(11) 0.00769(13) 0.00005(10) 0.00789(14)
Ca1 0.0111(2) 0.00036(13) 0.00209(13) 0.0091(2) -0.00025(12) 0.0103(2)
P1 0.0093(2) 0.0006(2) -0.0001(2) 0.0080(2) 0.0001(2) 0.0075(2)
P2 0.0089(2) -0.0002(2) 0.0005(2) 0.0080(2) -0.0001(2) 0.0082(2)
O1 0.0110(7) -0.0005(5) 0.0022(5) 0.0124(7) -0.0011(5) 0.0098(6)
O2 0.0119(7) -0.0022(5) -0.0006(5) 0.0099(6) -0.0005(5) 0.0091(6)
O3 0.0136(7) 0.0021(5) -0.0016(5) 0.0100(6) 0.0005(5) 0.0105(7)
O4 0.0127(7) -0.0028(5) 0.0003(6) 0.0119(7) 0.0005(5) 0.0131(7)
O5 0.0099(7) -0.0010(5) 0.0014(5) 0.0101(6) -0.0014(5) 0.0132(7)
O6 0.0175(8) 0.0045(6) 0.0035(6) 0.0108(7) 0.0010(5) 0.0129(7)
O7 0.0160(7) 0.0002(6) 0.0012(6) 0.0130(7) 0.0038(5) 0.0110(7)
O8 0.0138(7) 0.0018(6) 0.0033(6) 0.0121(7) -0.0036(6) 0.0153(7)
O9 0.0172(8) 0.0021(6) 0.0078(6) 0.0187(8) 0.0029(6) 0.0168(8)

loop_
_atom_site_label
_atom_site_type_symbol
_atom_site_symmetry_multiplicity
_atom_site_Wyckoff_symbol
_atom_site_fract_x
_atom_site_fract_y
_atom_site_fract_z
_atom_site_occupancy
_atom_site_attached_hydrogens
_atom_site_calc_flag
Ba1 Ba2+ 4 e 0.37953(2) 0.23512(2) 0.428560(9) 1. 0 d
V1 V4+ 4 e 0.15614(5) 0.98357(5) 0.16620(3) 1. 0 d
Ca1 Ca2+ 4 e 0.18940(6) 0.02004(6) 0.65996(3) 1. 0 d
P1 P5+ 4 e 0.87841(8) 0.22566(8) 0.99934(4) 1. 0 d
P2 P5+ 4 e 0.53794(8) 0.22301(8) 0.19917(4) 1. 0 d
O1 O2- 4 e 0.9875(2) 0.2239(2) 0.91488(12) 1. 0 d
O2 O2- 4 e 0.6524(2) 0.2843(2) 0.29786(12) 1. 0 d
O3 O2- 4 e 0.0211(2) 0.2024(2) 0.09282(12) 1. 0 d
O4 O2- 4 e 0.7402(2) 0.0604(2) 0.97481(12) 1. 0 d
O5 O2- 4 e 0.3385(2) 0.1790(2) 0.21939(12) 1. 0 d
O6 O2- 4 e 0.7823(3) 0.4176(2) 0.99622(13) 1. 0 d
O7 O2- 4 e 0.5036(3) 0.3820(2) 0.12683(12) 1. 0 d
O8 O2- 4 e 0.6353(2) 0.0483(2) 0.17300(13) 1. 0 d
O9 O2- 4 e 0.0466(3) 0.9705(3) 0.25246(14) 1. 0 d

loop_
_atom_type_symbol
_atom_type_oxidation_number
Ba2+ 2.000
V4+ 4.000
Ca2+ 2.000
P5+ 5.000
O2- -2.000
